data_7224628
loop_
_publ_author_name
'Sivakumar, Reajean'
'Askari, Mohammad S.'
'Woo, Simon'
'Madwar, Carolin'
'Ottenwaelder, Xavier'
'Bohle, D. Scott'
'Cuccia, Louis A.'

_publ_section_title
;
 Homochiral crystal generation via sequential dehydration and Viedma
 ripening
;
_journal_issue 23
_journal_name_full CrystEngComm
_journal_page_first 4277
_journal_paper_doi 10.1039/C6CE00119J
_journal_volume 18
_journal_year 2016
_chemical_formula_moiety 'C10 H10 N O2 S'
_chemical_formula_sum 'C10 H10 N O2 S'
_chemical_formula_weight 208.25
_space_group_crystal_system tetragonal
_space_group_IT_number 96
_space_group_name_Hall 'P 4nw 2abw'
_space_group_name_H-M_alt 'P 43 21 2'
_symmetry_space_group_name_Hall 'P 4nw 2abw'
_symmetry_space_group_name_H-M 'P 43 21 2'
_atom_sites_solution_hydrogens geom
_audit_creation_method SHELXL-2014
_audit_update_record
;
2015-12-19 deposited with the CCDC.
2016-03-16 downloaded from the CCDC.
;
_cell_angle_alpha 90
_cell_angle_beta 90
_cell_angle_gamma 90
_cell_formula_units_Z 8
_cell_length_a 8.3899(7)
_cell_length_b 8.3899(7)
_cell_length_c 27.226(2)
_cell_measurement_reflns_used 9666
_cell_measurement_temperature 150(2)
_cell_measurement_theta_max 27.64
_cell_measurement_theta_min 2.54
_cell_volume 1916.4(3)
_computing_cell_refinement 'Bruker SAINT'
_computing_data_collection 'Bruker APEX2'
_computing_data_reduction 'Bruker SAINT'
_computing_molecular_graphics 'Bruker SHELXTL'
_computing_publication_material 'Bruker SHELXTL'
_computing_structure_refinement 'SHELXL-2014 (Sheldrick, 2014)'
_computing_structure_solution 'SHELXS-97 (Sheldrick 2008)'
_diffrn_ambient_temperature 150(2)
_diffrn_measured_fraction_theta_full 1.000
_diffrn_measured_fraction_theta_max 1.000
_diffrn_measurement_device_type 'Bruker APEX-II CCD'
_diffrn_measurement_method '\f and \w scans'
_diffrn_radiation_type MoK\a
_diffrn_radiation_wavelength 0.71073
_diffrn_reflns_av_R_equivalents 0.0405
_diffrn_reflns_av_unetI/netI 0.0201
_diffrn_reflns_Laue_measured_fraction_full 1.000
_diffrn_reflns_Laue_measured_fraction_max 1.000
_diffrn_reflns_limit_h_max 10
_diffrn_reflns_limit_h_min -10
_diffrn_reflns_limit_k_max 10
_diffrn_reflns_limit_k_min -10
_diffrn_reflns_limit_l_max 35
_diffrn_reflns_limit_l_min -35
_diffrn_reflns_number 22948
_diffrn_reflns_point_group_measured_fraction_full 1.000
_diffrn_reflns_point_group_measured_fraction_max 0.999
_diffrn_reflns_theta_full 25.242
_diffrn_reflns_theta_max 27.706
_diffrn_reflns_theta_min 2.540
_exptl_absorpt_coefficient_mu 0.308
_exptl_absorpt_correction_T_max 0.7456
_exptl_absorpt_correction_T_min 0.7184
_exptl_absorpt_correction_type multi-scan
_exptl_absorpt_process_details 'SADABS-2014/2 - Bruker AXS'
_exptl_crystal_colour colourless
_exptl_crystal_density_diffrn 1.444
_exptl_crystal_description block
_exptl_crystal_F_000 872
_exptl_crystal_size_max 0.542
_exptl_crystal_size_mid 0.530
_exptl_crystal_size_min 0.376
_refine_diff_density_max 0.195
_refine_diff_density_min -0.412
_refine_diff_density_rms 0.067
_refine_ls_abs_structure_details
; 
 Flack x determined using 815 quotients [(I+)-(I-)]/[(I+)+(I-)] 
 (Parsons, Flack and Wagner, Acta Cryst. B69 (2013) 249-259). 
;
_refine_ls_abs_structure_Flack -0.05(3)
_refine_ls_extinction_method none
_refine_ls_goodness_of_fit_ref 1.101
_refine_ls_hydrogen_treatment constr
_refine_ls_matrix_type full
_refine_ls_number_parameters 128
_refine_ls_number_reflns 2250
_refine_ls_number_restraints 0
_refine_ls_restrained_S_all 1.101
_refine_ls_R_factor_all 0.0286
_refine_ls_R_factor_gt 0.0271
_refine_ls_shift/su_max 0.002
_refine_ls_shift/su_mean 0.000
_refine_ls_structure_factor_coef Fsqd
_refine_ls_weighting_details 'w=1/[\s^2^(Fo^2^)+(0.0417P)^2^+0.3669P] where P=(Fo^2^+2Fc^2^)/3'
_refine_ls_weighting_scheme calc
_refine_ls_wR_factor_gt 0.0719
_refine_ls_wR_factor_ref 0.0729
_reflns_Friedel_coverage 0.614
_reflns_Friedel_fraction_full 1.000
_reflns_Friedel_fraction_max 0.997
_reflns_number_gt 2155
_reflns_number_total 2250
_reflns_threshold_expression 'I > 2\s(I)'
_cod_data_source_file c6ce00119j2.cif
_cod_data_source_block mo_Reajean3b_0m
_cod_depositor_comments 'Adding full bibliography for 7224626--7224628.cif.'
_cod_original_cell_volume 1916.4(4)
_cod_database_code 7224628
_shelx_space_group_comment
; 
The symmetry employed for this shelxl refinement is uniquely defined 
by the following loop, which should always be used as a source of 
symmetry information in preference to the above space-group names. 
They are only intended as comments. 
;
_shelx_estimated_absorpt_t_min 0.851
_shelx_estimated_absorpt_t_max 0.893
_shelxl_version_number 2014-3

loop_
_space_group_symop_operation_xyz
'x, y, z'
'-y+1/2, x+1/2, z+3/4'
'y+1/2, -x+1/2, z+1/4'
'x+1/2, -y+1/2, -z+1/4'
'-x+1/2, y+1/2, -z+3/4'
'-x, -y, z+1/2'
'y, x, -z'
'-y, -x, -z+1/2'

loop_
_atom_site_label
_atom_site_type_symbol
_atom_site_fract_x
_atom_site_fract_y
_atom_site_fract_z
_atom_site_U_iso_or_equiv
_atom_site_adp_type
_atom_site_occupancy
_atom_site_site_symmetry_order
_atom_site_calc_flag
_atom_site_refinement_flags_posn
_atom_site_refinement_flags_adp
S1 S 0.01033(5) 0.39266(6) 0.97794(2) 0.01905(13) Uani 1 1 d . .
O1 O 0.02558(16) 0.42328(17) 1.02949(5) 0.0251(3) Uani 1 1 d . .
O2 O -0.10523(18) 0.28067(17) 0.96022(5) 0.0273(3) Uani 1 1 d . .
N1 N 0.18387(19) 0.32674(19) 0.95878(5) 0.0189(3) Uani 1 1 d . .
C1 C 0.1942(3) 0.2763(3) 0.90701(7) 0.0262(4) Uani 1 1 d . .
H1A H 0.2011 0.3706 0.8859 0.039 Uiso 1 1 calc R U
H1B H 0.0991 0.2146 0.8984 0.039 Uiso 1 1 calc R U
H1C H 0.2894 0.2103 0.9024 0.039 Uiso 1 1 calc R U
C2 C 0.3248(2) 0.3971(2) 0.97976(6) 0.0179(4) Uani 1 1 d . .
C3 C 0.3913(3) 0.5345(2) 0.95991(7) 0.0236(4) Uani 1 1 d . .
H3 H 0.3423 0.5837 0.9323 0.028 Uiso 1 1 calc R U
C4 C 0.5286(2) 0.6008(2) 0.97995(7) 0.0265(4) Uani 1 1 d . .
H4 H 0.5728 0.6950 0.9662 0.032 Uiso 1 1 calc R U
C5 C -0.0240(2) 0.5758(2) 0.94776(7) 0.0194(4) Uani 1 1 d . .
C6 C 0.0258(2) 0.7167(2) 0.96960(7) 0.0249(4) Uani 1 1 d . .
H6 H 0.0746 0.7156 1.0011 0.030 Uiso 1 1 calc R U
C7 C 0.0029(3) 0.8602(2) 0.94461(8) 0.0287(4) Uani 1 1 d . .
H7 H 0.0369 0.9575 0.9590 0.034 Uiso 1 1 calc R U
C8 C -0.0691(2) 0.8609(3) 0.89897(8) 0.0286(5) Uani 1 1 d . .
H8 H -0.0864 0.9591 0.8825 0.034 Uiso 1 1 calc R U
C9 C -0.1163(3) 0.7193(3) 0.87705(7) 0.0298(4) Uani 1 1 d . .
H9 H -0.1643 0.7209 0.8454 0.036 Uiso 1 1 calc R U
C10 C -0.0935(2) 0.5749(2) 0.90122(7) 0.0244(4) Uani 1 1 d . .
H10 H -0.1248 0.4774 0.8863 0.029 Uiso 1 1 calc R U

loop_
_atom_site_aniso_label
_atom_site_aniso_U_11
_atom_site_aniso_U_22
_atom_site_aniso_U_33
_atom_site_aniso_U_23
_atom_site_aniso_U_13
_atom_site_aniso_U_12
S1 0.0171(2) 0.0210(2) 0.0191(2) 0.00217(16) -0.00124(17) -0.00064(16)
O1 0.0244(7) 0.0324(8) 0.0187(6) 0.0023(5) 0.0018(5) 0.0024(5)
O2 0.0231(7) 0.0271(7) 0.0316(7) 0.0033(6) -0.0028(6) -0.0068(6)
N1 0.0187(8) 0.0205(8) 0.0176(7) -0.0005(6) -0.0017(6) 0.0018(6)
C1 0.0269(11) 0.0307(11) 0.0210(9) -0.0051(8) -0.0014(8) 0.0021(8)
C2 0.0160(8) 0.0180(8) 0.0197(8) -0.0023(7) 0.0014(7) 0.0018(6)
C3 0.0254(9) 0.0209(9) 0.0244(9) 0.0032(7) 0.0031(7) 0.0014(7)
C4 0.0269(10) 0.0195(9) 0.0331(10) -0.0015(8) 0.0086(8) -0.0040(7)
C5 0.0146(8) 0.0222(9) 0.0214(8) 0.0018(7) -0.0003(7) 0.0018(7)
C6 0.0262(10) 0.0257(10) 0.0229(9) -0.0014(8) -0.0029(8) 0.0013(7)
C7 0.0311(11) 0.0233(10) 0.0315(10) -0.0022(8) 0.0012(9) 0.0016(8)
C8 0.0240(10) 0.0283(11) 0.0335(11) 0.0101(8) 0.0024(8) 0.0063(8)
C9 0.0245(10) 0.0376(12) 0.0273(10) 0.0058(9) -0.0067(9) 0.0039(8)
C10 0.0202(9) 0.0276(10) 0.0255(9) -0.0001(8) -0.0057(7) -0.0003(8)

loop_
_atom_type_symbol
_atom_type_description
_atom_type_scat_dispersion_real
_atom_type_scat_dispersion_imag
_atom_type_scat_source
C C 0.0033 0.0016 'International Tables Vol C Tables 4.2.6.8 and 6.1.1.4'
H H 0.0000 0.0000 'International Tables Vol C Tables 4.2.6.8 and 6.1.1.4'
N N 0.0061 0.0033 'International Tables Vol C Tables 4.2.6.8 and 6.1.1.4'
O O 0.0106 0.0060 'International Tables Vol C Tables 4.2.6.8 and 6.1.1.4'
S S 0.1246 0.1234 'International Tables Vol C Tables 4.2.6.8 and 6.1.1.4'

loop_
_geom_angle_atom_site_label_1
_geom_angle_atom_site_label_2
_geom_angle_atom_site_label_3
_geom_angle
_geom_angle_site_symmetry_1
_geom_angle_site_symmetry_3
O1 S1 O2 120.49(9) . .
O1 S1 N1 107.00(8) . .
O2 S1 N1 105.78(9) . .
O1 S1 C5 108.33(9) . .
O2 S1 C5 107.67(9) . .
N1 S1 C5 106.84(8) . .
C2 N1 C1 116.65(15) . .
C2 N1 S1 117.65(12) . .
C1 N1 S1 116.90(13) . .
N1 C1 H1A 109.5 . .
N1 C1 H1B 109.5 . .
H1A C1 H1B 109.5 . .
N1 C1 H1C 109.5 . .
H1A C1 H1C 109.5 . .
H1B C1 H1C 109.5 . .
C3 C2 C2 119.51(11) . 7_557
C3 C2 N1 121.03(16) . .
C2 C2 N1 119.46(9) 7_557 .
C2 C3 C4 120.77(18) . .
C2 C3 H3 119.6 . .
C4 C3 H3 119.6 . .
C4 C4 C3 119.72(12) 7_557 .
C4 C4 H4 120.1 7_557 .
C3 C4 H4 120.1 . .
C6 C5 C10 121.30(17) . .
C6 C5 S1 119.54(14) . .
C10 C5 S1 119.08(15) . .
C5 C6 C7 118.98(18) . .
C5 C6 H6 120.5 . .
C7 C6 H6 120.5 . .
C8 C7 C6 120.15(19) . .
C8 C7 H7 119.9 . .
C6 C7 H7 119.9 . .
C7 C8 C9 120.54(19) . .
C7 C8 H8 119.7 . .
C9 C8 H8 119.7 . .
C8 C9 C10 120.20(18) . .
C8 C9 H9 119.9 . .
C10 C9 H9 119.9 . .
C9 C10 C5 118.81(18) . .
C9 C10 H10 120.6 . .
C5 C10 H10 120.6 . .

loop_
_geom_bond_atom_site_label_1
_geom_bond_atom_site_label_2
_geom_bond_distance
_geom_bond_site_symmetry_2
S1 O1 1.4327(13) .
S1 O2 1.4337(14) .
S1 N1 1.6424(16) .
S1 C5 1.7656(19) .
N1 C2 1.439(2) .
N1 C1 1.474(2) .
C1 H1A 0.9800 .
C1 H1B 0.9800 .
C1 H1C 0.9800 .
C2 C3 1.390(3) .
C2 C2 1.397(4) 7_557
C3 C4 1.391(3) .
C3 H3 0.9500 .
C4 C4 1.388(4) 7_557
C4 H4 0.9500 .
C5 C6 1.388(3) .
C5 C10 1.395(2) .
C6 C7 1.396(3) .
C6 H6 0.9500 .
C7 C8 1.382(3) .
C7 H7 0.9500 .
C8 C9 1.387(3) .
C8 H8 0.9500 .
C9 C10 1.392(3) .
C9 H9 0.9500 .
C10 H10 0.9500 .

loop_
_geom_torsion_atom_site_label_1
_geom_torsion_atom_site_label_2
_geom_torsion_atom_site_label_3
_geom_torsion_atom_site_label_4
_geom_torsion
_geom_torsion_site_symmetry_1
_geom_torsion_site_symmetry_4
O1 S1 N1 C2 -37.60(15) . .
O2 S1 N1 C2 -167.23(13) . .
C5 S1 N1 C2 78.25(14) . .
O1 S1 N1 C1 175.94(14) . .
O2 S1 N1 C1 46.31(16) . .
C5 S1 N1 C1 -68.21(16) . .
C1 N1 C2 C3 59.5(2) . .
S1 N1 C2 C3 -87.03(19) . .
C1 N1 C2 C2 -119.5(2) . 7_557
S1 N1 C2 C2 93.9(2) . 7_557
C2 C2 C3 C4 -0.1(3) 7_557 .
N1 C2 C3 C4 -179.16(18) . .
C2 C3 C4 C4 0.3(3) . 7_557
O1 S1 C5 C6 24.02(18) . .
O2 S1 C5 C6 155.82(15) . .
N1 S1 C5 C6 -90.94(17) . .
O1 S1 C5 C10 -159.17(15) . .
O2 S1 C5 C10 -27.37(18) . .
N1 S1 C5 C10 85.87(16) . .
C10 C5 C6 C7 1.1(3) . .
S1 C5 C6 C7 177.82(16) . .
C5 C6 C7 C8 0.4(3) . .
C6 C7 C8 C9 -1.4(3) . .
C7 C8 C9 C10 0.9(3) . .
C8 C9 C10 C5 0.5(3) . .
C6 C5 C10 C9 -1.5(3) . .
S1 C5 C10 C9 -178.27(16) . .
